data_7213172
loop_
_publ_author_name
'Banks, John W.'
'Batsanov, Andrei S.'
'Howard, Judith A. K.'
'O&#x2019;Hagan, David'
'Rzepa, Henry S.'
'Martin-Santamaria, Sonsoles'

_publ_section_title
;
 The preferred conformation of \a-fluoroamides
;
_journal_issue 11
_journal_name_full 'Journal of the Chemical Society, Perkin Transactions 2'
_journal_page_first 2409
_journal_paper_doi 10.1039/a907452j
_journal_year 1999
_chemical_formula_sum 'C11 H12 F N O3'
_chemical_formula_weight 225.22
_chemical_name_systematic
; 

 N-fluoroacetyl-(S)-phenylalanine 

;
_space_group_IT_number 18
_symmetry_cell_setting orthorhombic
_symmetry_space_group_name_Hall 'P 2 2ab'
_symmetry_space_group_name_H-M 'P 21 21 2'
_atom_sites_solution_hydrogens difmap
_atom_sites_solution_primary direct
_atom_sites_solution_secondary difmap
_audit_creation_method SHELXL
_cell_angle_alpha 90.00
_cell_angle_beta 90.00
_cell_angle_gamma 90.00
_cell_formula_units_Z 4
_cell_length_a 9.366(1)
_cell_length_b 16.003(2)
_cell_length_c 7.598(1)
_cell_measurement_reflns_used 488
_cell_measurement_temperature 120(2)
_cell_measurement_theta_max 22
_cell_measurement_theta_min 12
_cell_volume 1138.8(2)
_computing_cell_refinement 'SMART (Bruker, 1996)'
_computing_data_collection 'SMART (Bruker, 1996)'
_computing_data_reduction 'SAINT (Bruker, 1996)'
_computing_molecular_graphics 'SHELXTL 5/VMS'
_computing_publication_material 'SHELXTL 5/VMS'
_computing_structure_refinement 'SHELXL-93 (Sheldrick, 1993)'
_computing_structure_solution 'SHELXS-86 (Sheldrick, 1990)'
_diffrn_ambient_temperature 120(2)
_diffrn_measurement_device 'SMART 1K CCD area detector'
_diffrn_measurement_method '\w scans'
_diffrn_radiation_monochromator graphite
_diffrn_radiation_source 'fine-focus sealed tube'
_diffrn_radiation_type MoK\a
_diffrn_radiation_wavelength 0.71073
_diffrn_reflns_av_R_equivalents 0.0248
_diffrn_reflns_av_sigmaI/netI 0.0166
_diffrn_reflns_limit_h_max 12
_diffrn_reflns_limit_h_min -12
_diffrn_reflns_limit_k_max 20
_diffrn_reflns_limit_k_min -18
_diffrn_reflns_limit_l_max 9
_diffrn_reflns_limit_l_min -8
_diffrn_reflns_number 8013
_diffrn_reflns_theta_max 27.48
_diffrn_reflns_theta_min 2.52
_diffrn_standards_decay_% 0.2
_exptl_absorpt_coefficient_mu 0.106
_exptl_absorpt_correction_type none
_exptl_crystal_colour colorless
_exptl_crystal_density_diffrn 1.314
_exptl_crystal_F_000 472
_exptl_crystal_size_max 0.40
_exptl_crystal_size_mid 0.34
_exptl_crystal_size_min 0.34
_refine_diff_density_max 0.187
_refine_diff_density_min -0.242
_refine_diff_density_rms 0.057
_refine_ls_abs_structure_details 'from known configuration of the parent amino-acid'
_refine_ls_abs_structure_Flack 0.96(69)
_refine_ls_extinction_method none
_refine_ls_goodness_of_fit_all 1.097
_refine_ls_goodness_of_fit_obs 1.099
_refine_ls_hydrogen_treatment mixed
_refine_ls_matrix_type full
_refine_ls_number_parameters 192
_refine_ls_number_reflns 2596
_refine_ls_number_restraints 57
_refine_ls_restrained_S_all 1.100
_refine_ls_restrained_S_obs 1.097
_refine_ls_R_factor_all 0.0335
_refine_ls_R_factor_obs 0.0317
_refine_ls_shift/esd_max -0.001
_refine_ls_shift/esd_mean 0.000
_refine_ls_structure_factor_coef Fsqd
_refine_ls_weighting_details 'w=1/[\s^2^(Fo^2^)+(0.0380P)^2^+0.2364P] where P=(Fo^2^+2Fc^2^)/3'
_refine_ls_weighting_scheme calc
_refine_ls_wR_factor_all 0.0803
_refine_ls_wR_factor_obs 0.0784
_reflns_number_observed 2497
_reflns_number_total 2597
_reflns_observed_criterion >2sigma(I)
_cod_data_source_file 907452jsup1.cif
_cod_data_source_block (1a)
_cod_depositor_comments
;
The following automatic conversions were performed:

'_symmetry_cell_setting' value 'Orthorhombic' changed to
'orthorhombic' according to
/home/saulius/struct/CIF-dictionaries/cif_core.dic dictionary named
'cif_core.dic' version 2.4.2 from 2011-04-26.

Automatic conversion script
Id: cif_fix_values 1891 2012-01-12 08:04:46Z andrius 

The following automatic conversions were performed:

'_refine_ls_weighting_scheme' value 'calc
w=1/[\s^2^(Fo^2^)+(0.0380P)^2^+0.2364P] where P=(Fo^2^+2Fc^2^)/3' was
changed to 'calc'. New tag '_refine_ls_weighting_details' was
created. The value of the new tag was set to
'w=1/[\s^2^(Fo^2^)+(0.0380P)^2^+0.2364P] where P=(Fo^2^+2Fc^2^)/3'.

Automatic conversion script
Id: cif_fix_values 3143 2015-03-26 13:38:13Z robertas 
;
_cod_original_cell_volume 1138.8(1)
_cod_original_sg_symbol_H-M P2(1)2(1)2
_cod_database_code 7213172

loop_
_symmetry_equiv_pos_as_xyz
'x, y, z'
'-x, -y, z'
'-x+1/2, y+1/2, -z'
'x+1/2, -y+1/2, -z'

loop_
_atom_site_aniso_label
_atom_site_aniso_U_11
_atom_site_aniso_U_22
_atom_site_aniso_U_33
_atom_site_aniso_U_23
_atom_site_aniso_U_13
_atom_site_aniso_U_12
O1 0.0224(4) 0.0445(6) 0.0150(4) 0.0016(4) -0.0023(3) -0.0075(4)
O2 0.0216(4) 0.0430(5) 0.0175(4) 0.0037(4) 0.0008(3) -0.0068(4)
O3 0.0223(4) 0.0488(6) 0.0153(4) -0.0021(4) 0.0009(3) -0.0082(4)
F 0.0413(5) 0.0469(5) 0.0271(4) -0.0039(4) 0.0057(4) -0.0228(4)
N1 0.0180(5) 0.0248(5) 0.0160(5) -0.0004(4) 0.0014(4) -0.0023(4)
C1 0.0178(5) 0.0272(6) 0.0157(5) -0.0004(4) 0.0001(4) 0.0006(4)
C2 0.0155(5) 0.0232(5) 0.0142(5) -0.0007(4) 0.0006(4) -0.0004(4)
C3 0.0212(6) 0.0243(6) 0.0253(6) 0.0008(5) 0.0004(5) -0.0031(5)
C4 0.0180(5) 0.0248(5) 0.0177(5) 0.0002(4) -0.0016(4) 0.0018(4)
C5 0.0244(6) 0.0353(7) 0.0193(6) -0.0031(5) 0.0014(5) -0.0065(5)
C11A 0.0201(7) 0.0177(6) 0.037(3) 0.000(2) -0.0099(14) -0.0021(6)
C12A 0.032(2) 0.0243(8) 0.038(2) -0.0033(14) 0.0069(12) 0.0011(10)
C13A 0.039(2) 0.0261(10) 0.068(2) -0.0071(14) 0.0180(14) 0.0016(10)
C14A 0.0233(12) 0.0241(11) 0.104(2) -0.005(2) 0.010(2) 0.0030(9)
C15A 0.0301(13) 0.0307(12) 0.085(2) 0.003(2) -0.009(2) 0.0034(10)
C16A 0.0337(13) 0.0258(8) 0.041(2) 0.0054(13) -0.0089(13) -0.0030(8)
C11B 0.0201(7) 0.0177(6) 0.037(3) 0.000(2) -0.0099(14) -0.0021(6)
C12B 0.032(2) 0.0243(8) 0.038(2) -0.0033(14) 0.0069(12) 0.0011(10)
C13B 0.039(2) 0.0261(10) 0.068(2) -0.0071(14) 0.0180(14) 0.0016(10)
C14B 0.0233(12) 0.0241(11) 0.104(2) -0.005(2) 0.010(2) 0.0030(9)
C15B 0.0301(13) 0.0307(12) 0.085(2) 0.003(2) -0.009(2) 0.0034(10)
C16B 0.0337(13) 0.0258(8) 0.041(2) 0.0054(13) -0.0089(13) -0.0030(8)

loop_
_atom_site_label
_atom_site_type_symbol
_atom_site_fract_x
_atom_site_fract_y
_atom_site_fract_z
_atom_site_U_iso_or_equiv
_atom_site_thermal_displace_type
_atom_site_occupancy
_atom_site_calc_flag
_atom_site_refinement_flags
_atom_site_disorder_group
O1 O 0.65370(9) 0.25432(7) 0.68072(12) 0.0273(2) Uani 1 d . .
H01 H 0.6298(22) 0.2359(14) 0.7906(32) 0.061(6) Uiso 1 d . .
O2 O 0.44713(9) 0.19043(6) 0.61178(12) 0.0274(2) Uani 1 d . .
O3 O 0.61149(10) 0.22398(6) 0.01670(11) 0.0288(2) Uani 1 d . .
F F 0.30211(9) 0.10674(6) 0.11709(11) 0.0384(2) Uani 1 d . .
N1 N 0.48669(11) 0.20849(6) 0.26932(13) 0.0196(2) Uani 1 d . .
H1N H 0.4145(19) 0.1904(11) 0.3137(22) 0.029(4) Uiso 1 d . .
C1 C 0.55473(12) 0.22759(8) 0.56989(15) 0.0202(2) Uani 1 d . .
C2 C 0.59053(12) 0.25087(7) 0.38107(15) 0.0176(2) Uani 1 d . .
H2 H 0.6891(15) 0.2296(9) 0.3570(18) 0.017(3) Uiso 1 d . .
C3 C 0.59253(14) 0.34667(8) 0.3556(2) 0.0236(3) Uani 1 d D .
H31 H 0.6212(17) 0.3557(11) 0.2308(25) 0.033(4) Uiso 1 d . .
H32 H 0.6641(18) 0.3690(10) 0.4278(23) 0.029(4) Uiso 1 d . .
C4 C 0.50633(12) 0.19693(8) 0.0979(2) 0.0202(2) Uani 1 d . .
C5 C 0.39109(14) 0.14939(9) 0.0008(2) 0.0264(3) Uani 1 d . .
H51 H 0.3337(19) 0.1915(11) -0.0651(24) 0.037(5) Uiso 1 d . .
H52 H 0.4373(18) 0.1100(11) -0.0797(25) 0.037(4) Uiso 1 d . .
C11A C 0.4575(4) 0.3883(4) 0.4240(5) 0.0249(9) Uani 0.50 d PD 1
C12A C 0.4304(4) 0.4057(2) 0.6017(5) 0.0314(6) Uani 0.50 d PD 1
H12A H 0.4984(4) 0.3897(2) 0.6880(5) 0.038 Uiso 0.50 d PR 1
C13A C 0.3051(4) 0.4462(2) 0.6545(6) 0.0442(7) Uani 0.50 d PD 1
H13A H 0.2897(4) 0.4572(2) 0.7759(6) 0.053 Uiso 0.50 d PR 1
C14A C 0.2028(4) 0.4707(2) 0.5324(7) 0.0504(9) Uani 0.50 d PD 1
H14A H 0.1186(4) 0.4990(2) 0.5689(7) 0.060 Uiso 0.50 d PR 1
C15A C 0.2268(4) 0.4527(3) 0.3542(8) 0.0487(8) Uani 0.50 d PD 1
H15A H 0.1576(4) 0.4681(3) 0.2688(8) 0.058 Uiso 0.50 d PR 1
C16A C 0.3498(4) 0.4129(2) 0.3024(5) 0.0336(6) Uani 0.50 d PD 1
H16A H 0.3635(4) 0.4014(2) 0.1810(5) 0.040 Uiso 0.50 d PR 1
C11B C 0.4483(4) 0.3900(4) 0.3641(5) 0.0249(9) Uani 0.50 d PD 2
C12B C 0.3939(4) 0.4103(2) 0.5244(5) 0.0314(6) Uani 0.50 d PD 2
H12B H 0.4447(4) 0.3963(2) 0.6286(5) 0.038 Uiso 0.50 d PR 2
C13B C 0.2611(4) 0.4523(2) 0.5349(6) 0.0442(7) Uani 0.50 d PD 2
H13B H 0.2208(4) 0.4669(2) 0.6454(6) 0.053 Uiso 0.50 d PR 2
C14B C 0.1924(4) 0.4713(2) 0.3808(8) 0.0504(9) Uani 0.50 d PD 2
H14B H 0.1027(4) 0.4989(2) 0.3868(8) 0.060 Uiso 0.50 d PR 2
C15B C 0.2469(4) 0.4524(2) 0.2194(6) 0.0487(8) Uani 0.50 d PD 2
H15B H 0.1968(4) 0.4672(2) 0.1153(6) 0.058 Uiso 0.50 d PR 2
C16B C 0.3770(4) 0.4113(2) 0.2099(5) 0.0336(6) Uani 0.50 d PD 2
H16B H 0.4172(4) 0.3977(2) 0.0987(5) 0.040 Uiso 0.50 d PR 2

loop_
_atom_type_symbol
_atom_type_description
_atom_type_scat_dispersion_real
_atom_type_scat_dispersion_imag
_atom_type_scat_source
C C 0.0033 0.0016 'International Tables Vol C Tables 4.2.6.8 and 6.1.1.4'
H H 0.0000 0.0000 'International Tables Vol C Tables 4.2.6.8 and 6.1.1.4'
N N 0.0061 0.0033 'International Tables Vol C Tables 4.2.6.8 and 6.1.1.4'
O O 0.0106 0.0060 'International Tables Vol C Tables 4.2.6.8 and 6.1.1.4'
F F 0.0171 0.0103 'International Tables Vol C Tables 4.2.6.8 and 6.1.1.4'

loop_
_geom_angle_atom_site_label_1
_geom_angle_atom_site_label_2
_geom_angle_atom_site_label_3
_geom_angle
H01 O1 C1 107.8(14)
C1 O2 H1N 81.4(5)
C5 F H1N 81.4(5)
H1N N1 C4 118.3(12)
H1N N1 C2 118.8(12)
C4 N1 C2 122.91(10)
O2 C1 O1 125.00(11)
O2 C1 C2 123.46(10)
O1 C1 C2 111.53(10)
N1 C2 C1 106.77(9)
N1 C2 C3 113.35(10)
C1 C2 C3 111.36(10)
C11B C3 C2 115.9(3)
C11A C3 C2 112.4(3)
O3 C4 N1 123.31(11)
O3 C4 C5 119.96(11)
N1 C4 C5 116.72(11)
F C5 C4 111.33(10)
C12A C11A C16A 116.2(2)
C12A C11A C3 124.5(3)
C16A C11A C3 119.3(3)
C13A C12A C11A 121.4(3)
C14A C13A C12A 121.1(4)
C13A C14A C15A 118.4(4)
C16A C15A C14A 120.4(4)
C15A C16A C11A 122.5(4)
C12B C11B C16B 121.1(2)
C12B C11B C3 118.7(3)
C16B C11B C3 120.1(3)
C11B C12B C13B 119.5(3)
C14B C13B C12B 118.0(4)
C15B C14B C13B 122.9(3)
C14B C15B C16B 118.8(4)
C15B C16B C11B 119.6(4)

loop_
_geom_bond_atom_site_label_1
_geom_bond_atom_site_label_2
_geom_bond_distance
O1 H01 0.91(2)
O1 C1 1.3233(14)
O2 C1 1.2127(15)
O2 H1N 2.29(2)
O3 C4 1.2401(15)
F C5 1.3934(15)
F H1N 2.27(2)
N1 H1N 0.81(2)
N1 C4 1.328(2)
N1 C2 1.4584(15)
C1 C2 1.520(2)
C2 C3 1.545(2)
C3 C11B 1.520(2)
C3 C11A 1.521(2)
C4 C5 1.513(2)
C11A C12A 1.402(5)
C11A C16A 1.423(4)
C12A C13A 1.400(5)
C13A C14A 1.390(6)
C14A C15A 1.403(8)
C15A C16A 1.374(5)
C11B C12B 1.359(5)
C11B C16B 1.391(5)
C12B C13B 1.416(5)
C13B C14B 1.371(8)
C14B C15B 1.363(7)
C15B C16B 1.386(5)
